data_1547596
loop_
_publ_author_name
'Kan, Chao'
'Hu, Jianwen'
'Huang, Yang'
'Wang, Haobing'
'Ma, Haiyan'

_publ_section_title
;
 Highly Isoselective and Active Zinc Catalysts for rac-Lactide
 Polymerization: Effect of Pendant Groups of Aminophenolate Ligands
;
_journal_issue 20
_journal_name_full Macromolecules
_journal_page_first 7911
_journal_paper_doi 10.1021/acs.macromol.7b01420
_journal_volume 50
_journal_year 2017
_chemical_formula_moiety 'C45 H55 N3 O2 Si2 Zn, C7 H8'
_chemical_formula_sum 'C52 H63 N3 O2 Si2 Zn'
_chemical_formula_weight 883.60
_chemical_name_systematic
;
 ?
;
_space_group_crystal_system triclinic
_space_group_IT_number 2
_space_group_name_Hall '-P 1'
_space_group_name_H-M_alt 'P -1'
_symmetry_space_group_name_Hall '-P 1'
_symmetry_space_group_name_H-M 'P -1'
_atom_sites_solution_hydrogens geom
_atom_sites_solution_primary direct
_audit_creation_date 2015-03-23
_audit_creation_method
;
Olex2 1.2
(compiled 2015.01.26 svn.r3150 for OlexSys, GUI svn.r4998)
;
_cell_angle_alpha 73.3840(10)
_cell_angle_beta 63.5510(10)
_cell_angle_gamma 62.883(2)
_cell_formula_units_Z 2
_cell_length_a 14.1487(11)
_cell_length_b 14.3923(11)
_cell_length_c 14.4740(11)
_cell_measurement_reflns_used 3835
_cell_measurement_temperature 130
_cell_measurement_theta_max 25.67
_cell_measurement_theta_min 2.36
_cell_volume 2336.0(3)
_computing_cell_refinement 'SAINT v7.68A (Bruker, 2009)'
_computing_data_reduction 'SAINT v7.68A (Bruker, 2009)'
_computing_molecular_graphics 'Olex2 (Dolomanov et al., 2009)'
_computing_publication_material 'Olex2 (Dolomanov et al., 2009)'
_computing_structure_refinement 'XL (Sheldrick, 2008)'
_computing_structure_solution 'ShelXS (Sheldrick, 2008)'
_diffrn_ambient_temperature 130
_diffrn_measured_fraction_theta_full 0.999
_diffrn_measured_fraction_theta_max 0.980
_diffrn_measurement_device_type 'Bruker APEX-II CCD'
_diffrn_measurement_method '\f and \w scans'
_diffrn_radiation_monochromator graphite
_diffrn_radiation_type MoK\a
_diffrn_radiation_wavelength 0.71073
_diffrn_reflns_av_R_equivalents 0.0377
_diffrn_reflns_av_unetI/netI 0.0797
_diffrn_reflns_Laue_measured_fraction_full 0.999
_diffrn_reflns_Laue_measured_fraction_max 0.980
_diffrn_reflns_limit_h_max 10
_diffrn_reflns_limit_h_min -20
_diffrn_reflns_limit_k_max 20
_diffrn_reflns_limit_k_min -20
_diffrn_reflns_limit_l_max 18
_diffrn_reflns_limit_l_min -20
_diffrn_reflns_number 23587
_diffrn_reflns_point_group_measured_fraction_full 0.999
_diffrn_reflns_point_group_measured_fraction_max 0.980
_diffrn_reflns_theta_full 26.000
_diffrn_reflns_theta_max 30.485
_diffrn_reflns_theta_min 1.740
_diffrn_standards_number 0
_exptl_absorpt_coefficient_mu 0.620
_exptl_absorpt_correction_T_max 0.7461
_exptl_absorpt_correction_T_min 0.6740
_exptl_absorpt_correction_type multi-scan
_exptl_absorpt_process_details
;
SADABS-2008/1 (Bruker,2008) was used for absorption correction.
wR2(int) was 0.0458 before and 0.0392 after correction.
The Ratio of minimum to maximum transmission is 0.9034.
The \l/2 correction factor is 0.0015.
;
_exptl_crystal_density_diffrn 1.256
_exptl_crystal_description block
_exptl_crystal_F_000 940
_exptl_crystal_size_max 0.12
_exptl_crystal_size_mid 0.08
_exptl_crystal_size_min 0.06
_refine_diff_density_max 1.318
_refine_diff_density_min -0.601
_refine_diff_density_rms 0.081
_refine_ls_extinction_method none
_refine_ls_goodness_of_fit_ref 1.031
_refine_ls_hydrogen_treatment constr
_refine_ls_matrix_type full
_refine_ls_number_parameters 552
_refine_ls_number_reflns 13970
_refine_ls_number_restraints 0
_refine_ls_restrained_S_all 1.031
_refine_ls_R_factor_all 0.0904
_refine_ls_R_factor_gt 0.0547
_refine_ls_shift/su_max 0.001
_refine_ls_shift/su_mean 0.000
_refine_ls_structure_factor_coef Fsqd
_refine_ls_weighting_details 'w=1/[\s^2^(Fo^2^)+(0.0653P)^2^+0.1907P] where P=(Fo^2^+2Fc^2^)/3'
_refine_ls_weighting_scheme calc
_refine_ls_wR_factor_gt 0.1278
_refine_ls_wR_factor_ref 0.1439
_reflns_Friedel_coverage 0.000
_reflns_number_gt 9469
_reflns_number_total 13970
_reflns_threshold_expression 'I > 2\s(I)'
_cod_data_source_file ma7b01420_si_001.cif
_cod_data_source_block mo_dm15206_0m
_cod_depositor_comments 'Adding full bibliography for 1547592--1547598.cif.'
_cod_original_cell_volume 2336.1(3)
_cod_database_code 1547596
_shelxl_version_number 2014-3
_shelx_space_group_comment
;
The symmetry employed for this shelxl refinement is uniquely defined
by the following loop, which should always be used as a source of
symmetry information in preference to the above space-group names.
They are only intended as comments.
;
_shelx_estimated_absorpt_t_max 0.964
_shelx_estimated_absorpt_t_min 0.929
_olex2_refinement_description
;
1. Fixed Uiso
 At 1.2 times of:
  All C(H) groups, All C(H,H) groups
 At 1.5 times of:
  All C(H,H,H) groups
2.a Secondary CH2 refined with riding coordinates:
 C7(H7A,H7B), C8(H8A,H8B)
2.b Aromatic/amide H refined with riding coordinates:
 C3(H3), C5(H5), C11(H11), C12(H12), C13(H13), C14(H14), C23(H23), C24(H24),
 C25(H25), C26(H26), C27(H27), C29(H29), C30(H30), C31(H31), C32(H32), C33(H33),
  C35(H35), C36(H36), C37(H37), C38(H38), C39(H39), C48(H48), C49(H49),
 C50(H50), C51(H51), C52(H52)
2.c Idealised Me refined as rotating group:
 C17(H17A,H17B,H17C), C18(H18A,H18B,H18C), C19(H19A,H19B,H19C), C20(H20A,H20B,
 H20C), C40(H40A,H40B,H40C), C41(H41A,H41B,H41C), C42(H42A,H42B,H42C), C43(H43A,
 H43B,H43C), C44(H44A,H44B,H44C), C45(H45A,H45B,H45C), C46(H46A,H46B,H46C)
;
_olex2_submission_special_instructions 'No special instructions were received'

loop_
_space_group_symop_operation_xyz
'x, y, z'
'-x, -y, -z'

loop_
_atom_site_label
_atom_site_type_symbol
_atom_site_fract_x
_atom_site_fract_y
_atom_site_fract_z
_atom_site_U_iso_or_equiv
_atom_site_adp_type
_atom_site_occupancy
_atom_site_site_symmetry_order
_atom_site_calc_flag
_atom_site_refinement_flags_posn
Zn1 Zn -0.47844(2) 0.69878(2) 0.68325(2) 0.01907(8) Uani 1 1 d .
Si1 Si -0.70397(6) 0.66237(5) 0.82150(5) 0.02160(15) Uani 1 1 d .
Si2 Si -0.66246(6) 0.74903(5) 0.59928(5) 0.02079(14) Uani 1 1 d .
O1 O -0.37924(13) 0.56523(12) 0.72503(12) 0.0191(3) Uani 1 1 d .
O2 O -0.22429(14) 0.80527(14) 0.47210(13) 0.0267(4) Uani 1 1 d .
N1 N -0.42854(17) 0.79074(15) 0.73826(15) 0.0207(4) Uani 1 1 d .
N2 N -0.36458(17) 0.74548(16) 0.53588(16) 0.0227(4) Uani 1 1 d .
N3 N -0.63270(17) 0.72284(16) 0.70841(15) 0.0203(4) Uani 1 1 d .
C1 C -0.30530(19) 0.54375(18) 0.76745(17) 0.0180(4) Uani 1 1 d .
C2 C -0.21721(19) 0.44193(18) 0.76650(17) 0.0179(4) Uani 1 1 d .
C3 C -0.1363(2) 0.42325(19) 0.80632(18) 0.0200(5) Uani 1 1 d .
H3 H -0.0751 0.3566 0.8013 0.024 Uiso 1 1 calc R
C4 C -0.1411(2) 0.49837(19) 0.85340(18) 0.0209(5) Uani 1 1 d .
C5 C -0.2308(2) 0.59538(19) 0.85873(18) 0.0210(5) Uani 1 1 d .
H5 H -0.2367 0.6473 0.8916 0.025 Uiso 1 1 calc R
C6 C -0.31214(19) 0.61922(18) 0.81787(18) 0.0191(5) Uani 1 1 d .
C7 C -0.4106(2) 0.72324(18) 0.83477(18) 0.0205(5) Uani 1 1 d .
H7A H -0.3993 0.7631 0.8719 0.025 Uiso 1 1 calc R
H7B H -0.4813 0.7105 0.8807 0.025 Uiso 1 1 calc R
C8 C -0.3183(2) 0.7925(2) 0.65836(19) 0.0244(5) Uani 1 1 d .
H8A H -0.2549 0.7353 0.6777 0.029 Uiso 1 1 calc R
H8B H -0.3136 0.8600 0.6550 0.029 Uiso 1 1 calc R
C9 C -0.3062(2) 0.77943(19) 0.55532(19) 0.0230(5) Uani 1 1 d .
C10 C -0.2324(2) 0.7847(2) 0.38860(19) 0.0253(5) Uani 1 1 d .
C11 C -0.1685(2) 0.7993(2) 0.2849(2) 0.0315(6) Uani 1 1 d .
H11 H -0.1095 0.8248 0.2615 0.038 Uiso 1 1 calc R
C12 C -0.1959(2) 0.7745(2) 0.2174(2) 0.0341(6) Uani 1 1 d .
H12 H -0.1542 0.7824 0.1449 0.041 Uiso 1 1 calc R
C13 C -0.2836(2) 0.7380(2) 0.2530(2) 0.0340(6) Uani 1 1 d .
H13 H -0.3000 0.7218 0.2040 0.041 Uiso 1 1 calc R
C14 C -0.3478(2) 0.7246(2) 0.3582(2) 0.0292(6) Uani 1 1 d .
H14 H -0.4078 0.7003 0.3821 0.035 Uiso 1 1 calc R
C15 C -0.3194(2) 0.74869(19) 0.42647(19) 0.0227(5) Uani 1 1 d .
C16 C -0.5174(2) 0.90144(19) 0.7623(2) 0.0256(5) Uani 1 1 d .
C17 C -0.4801(3) 0.9621(2) 0.8019(3) 0.0366(7) Uani 1 1 d .
H17A H -0.4697 0.9254 0.8672 0.055 Uiso 1 1 calc GR
H17B H -0.5389 1.0329 0.8137 0.055 Uiso 1 1 calc GR
H17C H -0.4079 0.9667 0.7502 0.055 Uiso 1 1 calc GR
C18 C -0.5379(2) 0.9607(2) 0.6628(2) 0.0334(6) Uani 1 1 d .
H18A H -0.4670 0.9669 0.6098 0.050 Uiso 1 1 calc GR
H18B H -0.5974 1.0309 0.6769 0.050 Uiso 1 1 calc GR
H18C H -0.5627 0.9224 0.6378 0.050 Uiso 1 1 calc GR
C19 C -0.6298(2) 0.8952(2) 0.8430(2) 0.0305(6) Uani 1 1 d .
H19A H -0.6521 0.8531 0.8200 0.046 Uiso 1 1 calc GR
H19B H -0.6893 0.9660 0.8516 0.046 Uiso 1 1 calc GR
H19C H -0.6205 0.8623 0.9094 0.046 Uiso 1 1 calc GR
C20 C -0.0540(2) 0.4741(2) 0.8995(2) 0.0280(6) Uani 1 1 d .
H20A H -0.0871 0.4598 0.9750 0.042 Uiso 1 1 calc GR
H20B H -0.0323 0.5344 0.8824 0.042 Uiso 1 1 calc GR
H20C H 0.0138 0.4125 0.8708 0.042 Uiso 1 1 calc GR
C21 C -0.2096(2) 0.35728(18) 0.71437(17) 0.0184(4) Uani 1 1 d .
C22 C -0.3217(2) 0.33852(18) 0.75874(17) 0.0192(5) Uani 1 1 d .
C23 C -0.3341(2) 0.2759(2) 0.71103(19) 0.0247(5) Uani 1 1 d .
H23 H -0.2780 0.2532 0.6457 0.030 Uiso 1 1 calc R
C24 C -0.4273(2) 0.2455(2) 0.7571(2) 0.0286(6) Uani 1 1 d .
H24 H -0.4341 0.2025 0.7233 0.034 Uiso 1 1 calc R
C25 C -0.5093(2) 0.2780(2) 0.8519(2) 0.0289(6) Uani 1 1 d .
H25 H -0.5725 0.2571 0.8839 0.035 Uiso 1 1 calc R
C26 C -0.4990(2) 0.3409(2) 0.89984(19) 0.0251(5) Uani 1 1 d .
H26 H -0.5559 0.3641 0.9647 0.030 Uiso 1 1 calc R
C27 C -0.4055(2) 0.37073(19) 0.85367(18) 0.0213(5) Uani 1 1 d .
H27 H -0.3993 0.4138 0.8879 0.026 Uiso 1 1 calc R
C28 C -0.1256(2) 0.24596(18) 0.73681(19) 0.0214(5) Uani 1 1 d .
C29 C -0.0490(2) 0.1788(2) 0.6598(2) 0.0280(6) Uani 1 1 d .
H29 H -0.0413 0.2041 0.5897 0.034 Uiso 1 1 calc R
C30 C 0.0164(3) 0.0757(2) 0.6839(2) 0.0388(7) Uani 1 1 d .
H30 H 0.0683 0.0313 0.6301 0.047 Uiso 1 1 calc R
C31 C 0.0068(3) 0.0368(2) 0.7854(3) 0.0409(7) Uani 1 1 d .
H31 H 0.0523 -0.0338 0.8016 0.049 Uiso 1 1 calc R
C32 C -0.0699(3) 0.1022(2) 0.8629(2) 0.0339(6) Uani 1 1 d .
H32 H -0.0777 0.0764 0.9330 0.041 Uiso 1 1 calc R
C33 C -0.1352(2) 0.2048(2) 0.8388(2) 0.0257(5) Uani 1 1 d .
H33 H -0.1881 0.2485 0.8931 0.031 Uiso 1 1 calc R
C34 C -0.1721(2) 0.39493(18) 0.59733(18) 0.0194(5) Uani 1 1 d .
C35 C -0.0612(2) 0.3939(2) 0.5439(2) 0.0264(5) Uani 1 1 d .
H35 H -0.0105 0.3682 0.5797 0.032 Uiso 1 1 calc R
C36 C -0.0245(2) 0.4298(2) 0.4392(2) 0.0324(6) Uani 1 1 d .
H36 H 0.0512 0.4277 0.4036 0.039 Uiso 1 1 calc R
C37 C -0.0984(3) 0.4688(2) 0.3867(2) 0.0333(6) Uani 1 1 d .
H37 H -0.0735 0.4933 0.3151 0.040 Uiso 1 1 calc R
C38 C -0.2079(2) 0.4718(2) 0.43861(19) 0.0281(6) Uani 1 1 d .
H38 H -0.2586 0.4987 0.4025 0.034 Uiso 1 1 calc R
C39 C -0.2453(2) 0.43604(19) 0.54342(19) 0.0227(5) Uani 1 1 d .
H39 H -0.3216 0.4398 0.5785 0.027 Uiso 1 1 calc R
C40 C -0.8551(2) 0.7523(2) 0.8885(2) 0.0321(6) Uani 1 1 d .
H40A H -0.8553 0.8170 0.8984 0.048 Uiso 1 1 calc GR
H40B H -0.8890 0.7174 0.9562 0.048 Uiso 1 1 calc GR
H40C H -0.8999 0.7694 0.8459 0.048 Uiso 1 1 calc GR
C41 C -0.7089(3) 0.5427(2) 0.7998(2) 0.0323(6) Uani 1 1 d .
H41A H -0.7564 0.5635 0.7589 0.049 Uiso 1 1 calc GR
H41B H -0.7415 0.5063 0.8668 0.049 Uiso 1 1 calc GR
H41C H -0.6313 0.4956 0.7622 0.049 Uiso 1 1 calc GR
C42 C -0.6370(2) 0.6211(2) 0.91952(19) 0.0255(5) Uani 1 1 d .
H42A H -0.5551 0.5797 0.8880 0.038 Uiso 1 1 calc GR
H42B H -0.6729 0.5785 0.9784 0.038 Uiso 1 1 calc GR
H42C H -0.6476 0.6834 0.9438 0.038 Uiso 1 1 calc GR
C43 C -0.5692(2) 0.6332(2) 0.5222(2) 0.0273(5) Uani 1 1 d .
H43A H -0.4902 0.6102 0.5163 0.041 Uiso 1 1 calc GR
H43B H -0.5726 0.6530 0.4527 0.041 Uiso 1 1 calc GR
H43C H -0.5961 0.5757 0.5572 0.041 Uiso 1 1 calc GR
C44 C -0.6399(2) 0.8699(2) 0.5163(2) 0.0282(6) Uani 1 1 d .
H44A H -0.6931 0.9313 0.5548 0.042 Uiso 1 1 calc GR
H44B H -0.6537 0.8794 0.4529 0.042 Uiso 1 1 calc GR
H44C H -0.5612 0.8619 0.4979 0.042 Uiso 1 1 calc GR
C45 C -0.8141(2) 0.7755(2) 0.6243(2) 0.0282(6) Uani 1 1 d .
H45A H -0.8324 0.7147 0.6655 0.042 Uiso 1 1 calc GR
H45B H -0.8235 0.7884 0.5581 0.042 Uiso 1 1 calc GR
H45C H -0.8656 0.8374 0.6625 0.042 Uiso 1 1 calc GR
C46 C 0.0994(3) 0.1085(4) 0.3844(3) 0.0733(14) Uani 1 1 d .
H46A H 0.0678 0.1805 0.4015 0.110 Uiso 1 1 calc GR
H46B H 0.1601 0.0644 0.4117 0.110 Uiso 1 1 calc GR
H46C H 0.0387 0.0809 0.4155 0.110 Uiso 1 1 calc GR
C47 C 0.1467(3) 0.1081(4) 0.2705(4) 0.0634(11) Uani 1 1 d .
C48 C 0.1215(3) 0.1984(3) 0.2064(3) 0.0568(10) Uani 1 1 d .
H48 H 0.0729 0.2636 0.2347 0.068 Uiso 1 1 calc R
C49 C 0.1688(4) 0.1947(4) 0.0955(4) 0.0784(13) Uani 1 1 d .
H49 H 0.1514 0.2574 0.0506 0.094 Uiso 1 1 calc R
C50 C 0.2380(4) 0.1013(4) 0.0560(4) 0.0771(13) Uani 1 1 d .
H50 H 0.2684 0.0979 -0.0167 0.093 Uiso 1 1 calc R
C51 C 0.2640(4) 0.0111(4) 0.1222(4) 0.0837(14) Uani 1 1 d .
H51 H 0.3159 -0.0541 0.0947 0.100 Uiso 1 1 calc R
C52 C 0.2139(3) 0.0154(3) 0.2300(4) 0.0604(10) Uani 1 1 d .
H52 H 0.2275 -0.0478 0.2751 0.073 Uiso 1 1 calc R

loop_
_atom_site_aniso_label
_atom_site_aniso_U_11
_atom_site_aniso_U_22
_atom_site_aniso_U_33
_atom_site_aniso_U_23
_atom_site_aniso_U_13
_atom_site_aniso_U_12
Zn1 0.01799(14) 0.01876(14) 0.02077(14) -0.00123(10) -0.00784(11) -0.00711(11)
Si1 0.0198(3) 0.0225(3) 0.0220(3) -0.0009(3) -0.0073(3) -0.0090(3)
Si2 0.0195(3) 0.0199(3) 0.0234(3) -0.0022(3) -0.0099(3) -0.0059(3)
O1 0.0198(8) 0.0170(8) 0.0224(8) -0.0020(6) -0.0102(7) -0.0063(7)
O2 0.0197(9) 0.0299(10) 0.0262(9) 0.0015(8) -0.0057(7) -0.0114(8)
N1 0.0188(10) 0.0178(9) 0.0229(10) -0.0004(8) -0.0066(8) -0.0070(8)
N2 0.0209(10) 0.0208(10) 0.0226(10) 0.0000(8) -0.0070(8) -0.0074(9)
N3 0.0187(10) 0.0215(10) 0.0218(10) -0.0022(8) -0.0084(8) -0.0078(8)
C1 0.0170(11) 0.0201(11) 0.0163(10) -0.0006(8) -0.0047(9) -0.0087(9)
C2 0.0176(11) 0.0191(11) 0.0159(11) -0.0017(8) -0.0047(9) -0.0077(9)
C3 0.0184(11) 0.0211(11) 0.0180(11) -0.0008(9) -0.0063(9) -0.0066(9)
C4 0.0178(11) 0.0255(12) 0.0201(11) -0.0014(9) -0.0063(9) -0.0101(10)
C5 0.0218(12) 0.0241(12) 0.0180(11) -0.0033(9) -0.0053(9) -0.0110(10)
C6 0.0178(11) 0.0202(11) 0.0183(11) -0.0031(9) -0.0050(9) -0.0074(9)
C7 0.0196(11) 0.0212(11) 0.0209(11) -0.0041(9) -0.0074(9) -0.0069(10)
C8 0.0211(12) 0.0264(13) 0.0268(13) 0.0008(10) -0.0084(10) -0.0124(11)
C9 0.0185(11) 0.0212(12) 0.0241(12) 0.0016(9) -0.0060(10) -0.0076(10)
C10 0.0208(12) 0.0260(13) 0.0247(13) -0.0001(10) -0.0084(10) -0.0069(10)
C11 0.0210(13) 0.0356(15) 0.0290(14) -0.0008(12) -0.0046(11) -0.0097(12)
C12 0.0252(14) 0.0399(16) 0.0242(13) -0.0029(12) -0.0040(11) -0.0071(12)
C13 0.0318(15) 0.0375(16) 0.0260(14) -0.0071(12) -0.0090(12) -0.0072(13)
C14 0.0257(13) 0.0288(14) 0.0282(14) -0.0014(11) -0.0088(11) -0.0084(11)
C15 0.0197(12) 0.0215(12) 0.0211(12) 0.0002(9) -0.0070(10) -0.0052(10)
C16 0.0231(12) 0.0194(12) 0.0346(14) -0.0059(10) -0.0109(11) -0.0064(10)
C17 0.0383(16) 0.0260(14) 0.0547(19) -0.0113(13) -0.0214(14) -0.0115(13)
C18 0.0327(15) 0.0212(13) 0.0418(16) 0.0015(11) -0.0163(13) -0.0069(11)
C19 0.0237(13) 0.0249(13) 0.0365(15) -0.0112(11) -0.0061(11) -0.0045(11)
C20 0.0244(13) 0.0334(14) 0.0269(13) -0.0013(11) -0.0103(11) -0.0118(12)
C21 0.0194(11) 0.0185(11) 0.0155(11) -0.0017(8) -0.0052(9) -0.0070(9)
C22 0.0227(12) 0.0176(11) 0.0161(11) 0.0020(8) -0.0078(9) -0.0083(9)
C23 0.0274(13) 0.0243(12) 0.0215(12) -0.0025(10) -0.0071(10) -0.0110(11)
C24 0.0381(15) 0.0274(13) 0.0292(14) 0.0017(11) -0.0153(12) -0.0196(12)
C25 0.0290(14) 0.0318(14) 0.0291(14) 0.0065(11) -0.0126(11) -0.0180(12)
C26 0.0243(13) 0.0289(13) 0.0185(12) 0.0024(10) -0.0058(10) -0.0122(11)
C27 0.0225(12) 0.0212(12) 0.0183(11) -0.0005(9) -0.0070(9) -0.0082(10)
C28 0.0209(12) 0.0181(11) 0.0236(12) -0.0013(9) -0.0079(10) -0.0069(10)
C29 0.0286(13) 0.0204(12) 0.0286(13) -0.0059(10) -0.0083(11) -0.0046(11)
C30 0.0367(16) 0.0261(14) 0.0464(18) -0.0120(13) -0.0153(14) -0.0016(12)
C31 0.0459(18) 0.0208(14) 0.0504(19) 0.0004(13) -0.0243(15) -0.0044(13)
C32 0.0394(16) 0.0252(14) 0.0355(15) 0.0080(11) -0.0187(13) -0.0127(12)
C33 0.0259(13) 0.0221(12) 0.0259(13) 0.0006(10) -0.0093(10) -0.0086(11)
C34 0.0205(11) 0.0173(11) 0.0169(11) -0.0028(8) -0.0033(9) -0.0072(9)
C35 0.0252(13) 0.0258(13) 0.0260(13) -0.0056(10) -0.0062(10) -0.0094(11)
C36 0.0312(14) 0.0362(15) 0.0252(13) -0.0038(11) 0.0020(11) -0.0208(13)
C37 0.0447(17) 0.0353(15) 0.0185(12) -0.0007(11) -0.0040(12) -0.0229(14)
C38 0.0403(15) 0.0258(13) 0.0216(12) -0.0009(10) -0.0135(11) -0.0143(12)
C39 0.0277(13) 0.0216(12) 0.0210(12) -0.0016(9) -0.0088(10) -0.0119(10)
C40 0.0223(13) 0.0344(15) 0.0302(14) -0.0006(12) -0.0055(11) -0.0089(12)
C41 0.0401(16) 0.0290(14) 0.0335(15) 0.0039(11) -0.0167(13) -0.0189(13)
C42 0.0243(13) 0.0298(13) 0.0196(12) -0.0011(10) -0.0054(10) -0.0118(11)
C43 0.0276(13) 0.0261(13) 0.0297(13) -0.0039(10) -0.0117(11) -0.0099(11)
C44 0.0288(14) 0.0254(13) 0.0283(13) 0.0007(10) -0.0120(11) -0.0093(11)
C45 0.0269(13) 0.0280(13) 0.0321(14) -0.0040(11) -0.0155(11) -0.0075(11)
C46 0.047(2) 0.137(4) 0.055(2) -0.027(3) -0.0090(18) -0.050(3)
C47 0.043(2) 0.072(3) 0.085(3) -0.014(2) -0.025(2) -0.025(2)
C48 0.050(2) 0.045(2) 0.081(3) 0.003(2) -0.030(2) -0.0226(18)
C49 0.079(3) 0.071(3) 0.092(4) -0.016(3) -0.028(3) -0.033(3)
C50 0.090(3) 0.079(3) 0.062(3) -0.022(3) -0.026(3) -0.025(3)
C51 0.075(3) 0.076(3) 0.108(4) -0.035(3) -0.035(3) -0.018(3)
C52 0.049(2) 0.041(2) 0.095(3) -0.018(2) -0.029(2) -0.0110(17)

loop_
_atom_type_symbol
_atom_type_description
_atom_type_scat_dispersion_real
_atom_type_scat_dispersion_imag
_atom_type_scat_source
C C 0.0033 0.0016 'International Tables Vol C Tables 4.2.6.8 and 6.1.1.4'
H H 0.0000 0.0000 'International Tables Vol C Tables 4.2.6.8 and 6.1.1.4'
N N 0.0061 0.0033 'International Tables Vol C Tables 4.2.6.8 and 6.1.1.4'
O O 0.0106 0.0060 'International Tables Vol C Tables 4.2.6.8 and 6.1.1.4'
Si Si 0.0817 0.0704 'International Tables Vol C Tables 4.2.6.8 and 6.1.1.4'
Zn Zn 0.2839 1.4301 'International Tables Vol C Tables 4.2.6.8 and 6.1.1.4'

loop_
_geom_angle_atom_site_label_1
_geom_angle_atom_site_label_2
_geom_angle_atom_site_label_3
_geom_angle
O1 Zn1 N1 94.96(7)
O1 Zn1 N2 102.71(7)
O1 Zn1 N3 120.67(8)
N2 Zn1 N1 80.80(8)
N3 Zn1 N1 125.27(8)
N3 Zn1 N2 123.19(8)
N3 Si1 C40 112.52(11)
N3 Si1 C41 112.52(11)
N3 Si1 C42 112.02(11)
C41 Si1 C40 107.73(13)
C42 Si1 C40 104.27(12)
C42 Si1 C41 107.29(12)
N3 Si2 C43 108.93(11)
N3 Si2 C44 112.40(11)
N3 Si2 C45 114.72(11)
C43 Si2 C44 109.59(12)
C43 Si2 C45 106.95(12)
C45 Si2 C44 103.98(12)
C1 O1 Zn1 129.22(14)
C9 O2 C10 103.89(19)
C7 N1 Zn1 101.87(13)
C7 N1 C16 111.45(19)
C8 N1 Zn1 106.45(15)
C8 N1 C7 109.99(18)
C8 N1 C16 111.79(18)
C16 N1 Zn1 114.75(14)
C9 N2 Zn1 107.62(16)
C9 N2 C15 104.5(2)
C15 N2 Zn1 147.66(17)
Si1 N3 Zn1 117.32(11)
Si2 N3 Zn1 114.91(11)
Si2 N3 Si1 121.15(12)
O1 C1 C2 120.5(2)
O1 C1 C6 121.7(2)
C6 C1 C2 117.8(2)
C1 C2 C21 118.9(2)
C3 C2 C1 119.2(2)
C3 C2 C21 121.7(2)
C2 C3 H3 118.6
C2 C3 C4 122.8(2)
C4 C3 H3 118.6
C3 C4 C20 121.4(2)
C5 C4 C3 117.3(2)
C5 C4 C20 121.2(2)
C4 C5 H5 118.8
C6 C5 C4 122.3(2)
C6 C5 H5 118.8
C1 C6 C7 121.4(2)
C5 C6 C1 120.3(2)
C5 C6 C7 118.2(2)
N1 C7 H7A 108.3
N1 C7 H7B 108.3
C6 C7 N1 115.84(19)
C6 C7 H7A 108.3
C6 C7 H7B 108.3
H7A C7 H7B 107.4
N1 C8 H8A 109.4
N1 C8 H8B 109.4
N1 C8 C9 111.0(2)
H8A C8 H8B 108.0
C9 C8 H8A 109.4
C9 C8 H8B 109.4
O2 C9 C8 116.8(2)
N2 C9 O2 116.0(2)
N2 C9 C8 127.3(2)
C11 C10 O2 127.4(2)
C11 C10 C15 124.5(3)
C15 C10 O2 108.0(2)
C10 C11 H11 122.2
C12 C11 C10 115.5(3)
C12 C11 H11 122.2
C11 C12 H12 119.3
C11 C12 C13 121.5(3)
C13 C12 H12 119.3
C12 C13 H13 119.0
C14 C13 C12 122.1(3)
C14 C13 H13 119.0
C13 C14 H14 121.8
C15 C14 C13 116.4(3)
C15 C14 H14 121.8
C10 C15 N2 107.6(2)
C10 C15 C14 120.0(2)
C14 C15 N2 132.4(2)
N1 C16 C17 113.0(2)
C18 C16 N1 107.8(2)
C18 C16 C17 109.4(2)
C19 C16 N1 109.59(19)
C19 C16 C17 109.0(2)
C19 C16 C18 107.9(2)
C16 C17 H17A 109.5
C16 C17 H17B 109.5
C16 C17 H17C 109.5
H17A C17 H17B 109.5
H17A C17 H17C 109.5
H17B C17 H17C 109.5
C16 C18 H18A 109.5
C16 C18 H18B 109.5
C16 C18 H18C 109.5
H18A C18 H18B 109.5
H18A C18 H18C 109.5
H18B C18 H18C 109.5
C16 C19 H19A 109.5
C16 C19 H19B 109.5
C16 C19 H19C 109.5
H19A C19 H19B 109.5
H19A C19 H19C 109.5
H19B C19 H19C 109.5
C4 C20 H20A 109.5
C4 C20 H20B 109.5
C4 C20 H20C 109.5
H20A C20 H20B 109.5
H20A C20 H20C 109.5
H20B C20 H20C 109.5
C22 C21 C2 113.12(18)
C22 C21 C28 100.61(17)
C28 C21 C2 113.24(19)
C34 C21 C2 105.06(18)
C34 C21 C22 113.58(19)
C34 C21 C28 111.51(19)
C23 C22 C21 120.1(2)
C27 C22 C21 121.5(2)
C27 C22 C23 117.8(2)
C22 C23 H23 119.3
C22 C23 C24 121.3(2)
C24 C23 H23 119.3
C23 C24 H24 120.1
C25 C24 C23 119.9(2)
C25 C24 H24 120.1
C24 C25 H25 120.2
C26 C25 C24 119.6(2)
C26 C25 H25 120.2
C25 C26 H26 119.8
C25 C26 C27 120.3(2)
C27 C26 H26 119.8
C22 C27 C26 121.1(2)
C22 C27 H27 119.5
C26 C27 H27 119.5
C29 C28 C21 122.2(2)
C29 C28 C33 117.4(2)
C33 C28 C21 119.9(2)
C28 C29 H29 119.5
C30 C29 C28 121.1(3)
C30 C29 H29 119.5
C29 C30 H30 119.6
C31 C30 C29 120.7(3)
C31 C30 H30 119.6
C30 C31 H31 120.5
C30 C31 C32 118.9(3)
C32 C31 H31 120.5
C31 C32 H32 119.9
C33 C32 C31 120.3(3)
C33 C32 H32 119.9
C28 C33 H33 119.2
C32 C33 C28 121.6(3)
C32 C33 H33 119.2
C35 C34 C21 118.7(2)
C39 C34 C21 123.1(2)
C39 C34 C35 118.0(2)
C34 C35 H35 119.5
C36 C35 C34 120.9(3)
C36 C35 H35 119.5
C35 C36 H36 120.0
C37 C36 C35 119.9(3)
C37 C36 H36 120.0
C36 C37 H37 120.1
C38 C37 C36 119.7(2)
C38 C37 H37 120.1
C37 C38 H38 119.7
C37 C38 C39 120.6(3)
C39 C38 H38 119.7
C34 C39 C38 120.7(2)
C34 C39 H39 119.7
C38 C39 H39 119.7
Si1 C40 H40A 109.5
Si1 C40 H40B 109.5
Si1 C40 H40C 109.5
H40A C40 H40B 109.5
H40A C40 H40C 109.5
H40B C40 H40C 109.5
Si1 C41 H41A 109.5
Si1 C41 H41B 109.5
Si1 C41 H41C 109.5
H41A C41 H41B 109.5
H41A C41 H41C 109.5
H41B C41 H41C 109.5
Si1 C42 H42A 109.5
Si1 C42 H42B 109.5
Si1 C42 H42C 109.5
H42A C42 H42B 109.5
H42A C42 H42C 109.5
H42B C42 H42C 109.5
Si2 C43 H43A 109.5
Si2 C43 H43B 109.5
Si2 C43 H43C 109.5
H43A C43 H43B 109.5
H43A C43 H43C 109.5
H43B C43 H43C 109.5
Si2 C44 H44A 109.5
Si2 C44 H44B 109.5
Si2 C44 H44C 109.5
H44A C44 H44B 109.5
H44A C44 H44C 109.5
H44B C44 H44C 109.5
Si2 C45 H45A 109.5
Si2 C45 H45B 109.5
Si2 C45 H45C 109.5
H45A C45 H45B 109.5
H45A C45 H45C 109.5
H45B C45 H45C 109.5
H46A C46 H46B 109.5
H46A C46 H46C 109.5
H46B C46 H46C 109.5
C47 C46 H46A 109.5
C47 C46 H46B 109.5
C47 C46 H46C 109.5
C48 C47 C46 121.5(4)
C52 C47 C46 118.7(4)
C52 C47 C48 119.8(4)
C47 C48 H48 120.0
C47 C48 C49 119.9(4)
C49 C48 H48 120.0
C48 C49 H49 120.2
C50 C49 C48 119.6(5)
C50 C49 H49 120.2
C49 C50 H50 120.2
C49 C50 C51 119.5(5)
C51 C50 H50 120.2
C50 C51 H51 119.9
C50 C51 C52 120.2(5)
C52 C51 H51 119.9
C47 C52 C51 120.8(4)
C47 C52 H52 119.6
C51 C52 H52 119.6

loop_
_geom_bond_atom_site_label_1
_geom_bond_atom_site_label_2
_geom_bond_distance
Zn1 O1 1.9137(16)
Zn1 N1 2.200(2)
Zn1 N2 2.169(2)
Zn1 N3 1.921(2)
Si1 N3 1.723(2)
Si1 C40 1.881(3)
Si1 C41 1.874(3)
Si1 C42 1.862(3)
Si2 N3 1.709(2)
Si2 C43 1.875(3)
Si2 C44 1.881(3)
Si2 C45 1.876(3)
O1 C1 1.318(3)
O2 C9 1.351(3)
O2 C10 1.385(3)
N1 C7 1.508(3)
N1 C8 1.477(3)
N1 C16 1.530(3)
N2 C9 1.287(3)
N2 C15 1.415(3)
C1 C2 1.425(3)
C1 C6 1.420(3)
C2 C3 1.391(3)
C2 C21 1.549(3)
C3 H3 0.9500
C3 C4 1.396(3)
C4 C5 1.387(3)
C4 C20 1.514(3)
C5 H5 0.9500
C5 C6 1.386(3)
C6 C7 1.499(3)
C7 H7A 0.9900
C7 H7B 0.9900
C8 H8A 0.9900
C8 H8B 0.9900
C8 C9 1.480(4)
C10 C11 1.378(4)
C10 C15 1.380(3)
C11 H11 0.9500
C11 C12 1.377(4)
C12 H12 0.9500
C12 C13 1.397(4)
C13 H13 0.9500
C13 C14 1.393(4)
C14 H14 0.9500
C14 C15 1.391(4)
C16 C17 1.532(4)
C16 C18 1.526(4)
C16 C19 1.523(4)
C17 H17A 0.9800
C17 H17B 0.9800
C17 H17C 0.9800
C18 H18A 0.9800
C18 H18B 0.9800
C18 H18C 0.9800
C19 H19A 0.9800
C19 H19B 0.9800
C19 H19C 0.9800
C20 H20A 0.9800
C20 H20B 0.9800
C20 H20C 0.9800
C21 C22 1.544(3)
C21 C28 1.547(3)
C21 C34 1.543(3)
C22 C23 1.389(3)
C22 C27 1.386(3)
C23 H23 0.9500
C23 C24 1.397(3)
C24 H24 0.9500
C24 C25 1.379(4)
C25 H25 0.9500
C25 C26 1.375(4)
C26 H26 0.9500
C26 C27 1.395(3)
C27 H27 0.9500
C28 C29 1.391(3)
C28 C33 1.394(3)
C29 H29 0.9500
C29 C30 1.385(4)
C30 H30 0.9500
C30 C31 1.382(4)
C31 H31 0.9500
C31 C32 1.382(4)
C32 H32 0.9500
C32 C33 1.381(4)
C33 H33 0.9500
C34 C35 1.402(3)
C34 C39 1.388(3)
C35 H35 0.9500
C35 C36 1.389(4)
C36 H36 0.9500
C36 C37 1.383(4)
C37 H37 0.9500
C37 C38 1.373(4)
C38 H38 0.9500
C38 C39 1.390(3)
C39 H39 0.9500
C40 H40A 0.9800
C40 H40B 0.9800
C40 H40C 0.9800
C41 H41A 0.9800
C41 H41B 0.9800
C41 H41C 0.9800
C42 H42A 0.9800
C42 H42B 0.9800
C42 H42C 0.9800
C43 H43A 0.9800
C43 H43B 0.9800
C43 H43C 0.9800
C44 H44A 0.9800
C44 H44B 0.9800
C44 H44C 0.9800
C45 H45A 0.9800
C45 H45B 0.9800
C45 H45C 0.9800
C46 H46A 0.9800
C46 H46B 0.9800
C46 H46C 0.9800
C46 C47 1.478(6)
C47 C48 1.363(5)
C47 C52 1.350(5)
C48 H48 0.9500
C48 C49 1.445(6)
C49 H49 0.9500
C49 C50 1.354(6)
C50 H50 0.9500
C50 C51 1.381(7)
C51 H51 0.9500
C51 C52 1.404(6)
C52 H52 0.9500

loop_
_geom_torsion_atom_site_label_1
_geom_torsion_atom_site_label_2
_geom_torsion_atom_site_label_3
_geom_torsion_atom_site_label_4
_geom_torsion
Zn1 O1 C1 C2 -162.23(15)
Zn1 O1 C1 C6 19.6(3)
Zn1 N1 C7 C6 66.8(2)
Zn1 N1 C8 C9 26.2(2)
Zn1 N1 C16 C17 179.10(18)
Zn1 N1 C16 C18 -59.8(2)
Zn1 N1 C16 C19 57.4(2)
Zn1 N2 C9 O2 175.46(16)
Zn1 N2 C9 C8 -4.1(3)
Zn1 N2 C15 C10 -172.0(2)
Zn1 N2 C15 C14 8.9(5)
O1 C1 C2 C3 176.2(2)
O1 C1 C2 C21 0.3(3)
O1 C1 C6 C5 -177.8(2)
O1 C1 C6 C7 6.3(3)
O2 C10 C11 C12 -178.6(2)
O2 C10 C15 N2 -0.9(3)
O2 C10 C15 C14 178.3(2)
N1 C8 C9 O2 164.1(2)
N1 C8 C9 N2 -16.4(4)
C1 C2 C3 C4 4.0(3)
C1 C2 C21 C22 -55.5(3)
C1 C2 C21 C28 -169.15(19)
C1 C2 C21 C34 68.9(2)
C1 C6 C7 N1 -59.0(3)
C2 C1 C6 C5 3.9(3)
C2 C1 C6 C7 -171.9(2)
C2 C3 C4 C5 -0.6(3)
C2 C3 C4 C20 177.7(2)
C2 C21 C22 C23 171.2(2)
C2 C21 C22 C27 -17.8(3)
C2 C21 C28 C29 -136.3(2)
C2 C21 C28 C33 52.1(3)
C2 C21 C34 C35 68.8(3)
C2 C21 C34 C39 -107.0(2)
C3 C2 C21 C22 128.7(2)
C3 C2 C21 C28 15.0(3)
C3 C2 C21 C34 -106.9(2)
C3 C4 C5 C6 -1.1(3)
C4 C5 C6 C1 -0.6(3)
C4 C5 C6 C7 175.4(2)
C5 C6 C7 N1 125.1(2)
C6 C1 C2 C3 -5.5(3)
C6 C1 C2 C21 178.53(19)
C7 N1 C8 C9 135.8(2)
C7 N1 C16 C17 64.0(3)
C7 N1 C16 C18 -174.92(19)
C7 N1 C16 C19 -57.8(3)
C8 N1 C7 C6 -45.8(3)
C8 N1 C16 C17 -59.6(3)
C8 N1 C16 C18 61.5(3)
C8 N1 C16 C19 178.7(2)
C9 O2 C10 C11 179.0(3)
C9 O2 C10 C15 0.6(3)
C9 N2 C15 C10 0.9(3)
C9 N2 C15 C14 -178.2(3)
C10 O2 C9 N2 0.0(3)
C10 O2 C9 C8 179.6(2)
C10 C11 C12 C13 0.6(4)
C11 C10 C15 N2 -179.4(2)
C11 C10 C15 C14 -0.1(4)
C11 C12 C13 C14 -0.1(4)
C12 C13 C14 C15 -0.5(4)
C13 C14 C15 N2 179.6(3)
C13 C14 C15 C10 0.6(4)
C15 N2 C9 O2 -0.6(3)
C15 N2 C9 C8 179.8(2)
C15 C10 C11 C12 -0.5(4)
C16 N1 C7 C6 -170.39(19)
C16 N1 C8 C9 -99.9(2)
C20 C4 C5 C6 -179.5(2)
C21 C2 C3 C4 179.8(2)
C21 C22 C23 C24 170.9(2)
C21 C22 C27 C26 -171.0(2)
C21 C28 C29 C30 -172.8(2)
C21 C28 C33 C32 173.2(2)
C21 C34 C35 C36 -178.1(2)
C21 C34 C39 C38 178.0(2)
C22 C21 C28 C29 102.7(2)
C22 C21 C28 C33 -68.9(3)
C22 C21 C34 C35 -167.0(2)
C22 C21 C34 C39 17.1(3)
C22 C23 C24 C25 0.1(4)
C23 C22 C27 C26 0.2(4)
C23 C24 C25 C26 0.5(4)
C24 C25 C26 C27 -0.8(4)
C25 C26 C27 C22 0.4(4)
C27 C22 C23 C24 -0.5(4)
C28 C21 C22 C23 -67.7(3)
C28 C21 C22 C27 103.3(2)
C28 C21 C34 C35 -54.2(3)
C28 C21 C34 C39 129.9(2)
C28 C29 C30 C31 0.1(4)
C29 C28 C33 C32 1.2(4)
C29 C30 C31 C32 0.6(5)
C30 C31 C32 C33 -0.4(5)
C31 C32 C33 C28 -0.6(4)
C33 C28 C29 C30 -1.0(4)
C34 C21 C22 C23 51.5(3)
C34 C21 C22 C27 -137.4(2)
C34 C21 C28 C29 -18.0(3)
C34 C21 C28 C33 170.4(2)
C34 C35 C36 C37 1.0(4)
C35 C34 C39 C38 2.1(4)
C35 C36 C37 C38 0.1(4)
C36 C37 C38 C39 -0.1(4)
C37 C38 C39 C34 -1.0(4)
C39 C34 C35 C36 -2.0(4)
C40 Si1 N3 Zn1 136.46(13)
C40 Si1 N3 Si2 -73.55(17)
C41 Si1 N3 Zn1 -101.61(14)
C41 Si1 N3 Si2 48.38(18)
C42 Si1 N3 Zn1 19.37(16)
C42 Si1 N3 Si2 169.35(13)
C43 Si2 N3 Zn1 61.52(14)
C43 Si2 N3 Si1 -89.14(15)
C44 Si2 N3 Zn1 -60.13(15)
C44 Si2 N3 Si1 149.21(14)
C45 Si2 N3 Zn1 -178.65(11)
C45 Si2 N3 Si1 30.69(18)
C46 C47 C48 C49 -179.5(4)
C46 C47 C52 C51 -177.9(4)
C47 C48 C49 C50 -0.1(6)
C48 C47 C52 C51 3.9(6)
C48 C49 C50 C51 -1.1(7)
C49 C50 C51 C52 3.6(7)
C50 C51 C52 C47 -5.0(7)
C52 C47 C48 C49 -1.4(6)
